data_7708678
loop_
_publ_author_name
'Chang, Guoliang'
'Zhang, Peng'
'Yang, Wenjing'
'Dong, Yanhong'
'Xie, Shangqing'
'Sun, Hongjian'
'Li, Xiaoyan'
'Fuhr, Olaf'
'Fenske, Dieter'

_publ_section_title
;
 Synthesis of Silyl Iron Dinitrogen Complexes for Activation of Dihydrogen
 and Catalytic Silylation of Dinitrogen
;
_journal_name_full 'Dalton Transactions'
_journal_paper_doi 10.1039/D1DT02832D
_journal_year 2021
_chemical_formula_moiety 'C30 H47 Fe P3 Si'
_chemical_formula_sum 'C30 H47 Fe P3 Si'
_chemical_formula_weight 584.52
_space_group_crystal_system monoclinic
_space_group_IT_number 14
_space_group_name_Hall '-P 2yn'
_space_group_name_H-M_alt 'P 1 21/n 1'
_atom_sites_solution_hydrogens difmap
_atom_sites_solution_primary dual
_audit_creation_date 2019-06-11
_audit_creation_method
;
Olex2 1.2
(compiled 2018.05.29 svn.r3508 for OlexSys, GUI svn.r5506)
;
_audit_update_record
;
2019-06-24 deposited with the CCDC.	2021-11-02 downloaded from the CCDC.
;
_cell_angle_alpha 90
_cell_angle_beta 101.511(2)
_cell_angle_gamma 90
_cell_formula_units_Z 4
_cell_length_a 9.1689(2)
_cell_length_b 16.6564(3)
_cell_length_c 21.0278(5)
_cell_measurement_reflns_used 57520
_cell_measurement_temperature 180
_cell_measurement_theta_max 64.45
_cell_measurement_theta_min 1.87
_cell_volume 3146.79(12)
_computing_molecular_graphics 'Olex2 (Dolomanov et al., 2009)'
_computing_publication_material 'Olex2 (Dolomanov et al., 2009)'
_computing_structure_refinement 'ShelXL (Sheldrick, 2015)'
_computing_structure_solution 'ShelXT (Sheldrick, 2015)'
_diffrn_ambient_temperature 180
_diffrn_detector 'Eiger R 4M'
_diffrn_detector_area_resol_mean 13.33
_diffrn_detector_type DECTRIS
_diffrn_measured_fraction_theta_full 0.995
_diffrn_measured_fraction_theta_max 0.989
_diffrn_measurement_device 'Eulerian 4-circle diffractometer'
_diffrn_measurement_device_type 'Stoe StadiVari'
_diffrn_measurement_method 'rotation method, \w scans'
_diffrn_radiation_collimation '1.2 0.6 mm diameter'
_diffrn_radiation_monochromator 'Graded multilayer mirror'
_diffrn_radiation_polarisn_norm 0
_diffrn_radiation_probe x-ray
_diffrn_radiation_type GaK\a
_diffrn_radiation_wavelength 1.34143
_diffrn_reflns_av_R_equivalents 0.0150
_diffrn_reflns_av_unetI/netI 0.0106
_diffrn_reflns_Laue_measured_fraction_full 0.995
_diffrn_reflns_Laue_measured_fraction_max 0.989
_diffrn_reflns_limit_h_max 11
_diffrn_reflns_limit_h_min -4
_diffrn_reflns_limit_k_max 22
_diffrn_reflns_limit_k_min -21
_diffrn_reflns_limit_l_max 27
_diffrn_reflns_limit_l_min -27
_diffrn_reflns_number 36536
_diffrn_reflns_point_group_measured_fraction_full 0.995
_diffrn_reflns_point_group_measured_fraction_max 0.989
_diffrn_reflns_theta_full 53.597
_diffrn_reflns_theta_max 62.582
_diffrn_reflns_theta_min 2.968
_diffrn_source 'Metaljet D2'
_diffrn_source_current 2.860
_diffrn_source_power 0.200
_diffrn_source_target Ga
_diffrn_source_type 'Metaljet D2'
_diffrn_source_voltage 70
_exptl_absorpt_coefficient_mu 3.831
_exptl_absorpt_correction_T_max 0.2117
_exptl_absorpt_correction_T_min 0.0733
_exptl_absorpt_correction_type multi-scan
_exptl_absorpt_process_details
;
STOE LANA, absorption correction by scaling of reflection intensities.
J. Koziskova, F. Hahn, J. Richter, J. Kozisek, "Comparison of different
absorption corrections on the model structure of tetrakis(\m~2~-acetato)-
diaqua-di-copper(II)", Acta Chimica Slovaca, vol. 9, no. 2, 2016, pp. 136 - 140.
Afterwards a spherical absorption correction was performed within STOE LANA.
;
_exptl_crystal_colour yellow
_exptl_crystal_colour_primary yellow
_exptl_crystal_density_diffrn 1.234
_exptl_crystal_description block
_exptl_crystal_F_000 1248
_exptl_crystal_size_max 0.36
_exptl_crystal_size_mid 0.34
_exptl_crystal_size_min 0.33
_refine_diff_density_max 0.811
_refine_diff_density_min -0.278
_refine_diff_density_rms 0.048
_refine_ls_extinction_method none
_refine_ls_goodness_of_fit_ref 1.026
_refine_ls_hydrogen_treatment refall
_refine_ls_matrix_type full
_refine_ls_number_parameters 504
_refine_ls_number_reflns 7553
_refine_ls_number_restraints 0
_refine_ls_restrained_S_all 1.026
_refine_ls_R_factor_all 0.0290
_refine_ls_R_factor_gt 0.0270
_refine_ls_shift/su_max 0.001
_refine_ls_shift/su_mean 0.000
_refine_ls_structure_factor_coef Fsqd
_refine_ls_weighting_details 'w=1/[\s^2^(Fo^2^)+(0.0437P)^2^+1.2875P] where P=(Fo^2^+2Fc^2^)/3'
_refine_ls_weighting_scheme calc
_refine_ls_wR_factor_gt 0.0741
_refine_ls_wR_factor_ref 0.0754
_reflns_Friedel_coverage 0.000
_reflns_number_gt 7100
_reflns_number_total 7553
_reflns_threshold_expression 'I > 2\s(I)'
_cod_data_source_file d1dt02832d2.cif
_cod_data_source_block sun35
_cod_database_code 7708678
_shelx_shelxl_version_number 2018/3
_shelx_space_group_comment
;
The symmetry employed for this shelxl refinement is uniquely defined
by the following loop, which should always be used as a source of
symmetry information in preference to the above space-group names.
They are only intended as comments.
;
_shelx_estimated_absorpt_t_max 0.365
_shelx_estimated_absorpt_t_min 0.339
_olex2_refinement_description
;
;
_olex2_submission_special_instructions 'No special instructions were received'

loop_
_space_group_symop_operation_xyz
'x, y, z'
'-x+1/2, y+1/2, -z+1/2'
'-x, -y, -z'
'x-1/2, -y-1/2, z-1/2'

loop_
_atom_site_label
_atom_site_type_symbol
_atom_site_fract_x
_atom_site_fract_y
_atom_site_fract_z
_atom_site_U_iso_or_equiv
_atom_site_adp_type
_atom_site_occupancy
_atom_site_site_symmetry_order
_atom_site_calc_flag
_atom_site_refinement_flags_posn
_atom_site_refinement_flags_adp
_atom_site_refinement_flags_occupancy
_atom_site_disorder_assembly
_atom_site_disorder_group
Fe1 Fe 0.66984(2) 0.81532(2) 0.39325(2) 0.01963(6) Uani 1 1 d . . . . .
H1 H 0.712(2) 0.8872(12) 0.4380(9) 0.040(5) Uiso 1 1 d . . . . .
P1 P 0.78353(4) 0.75740(2) 0.48329(2) 0.02108(7) Uani 1 1 d . . . . .
P2 P 0.44036(4) 0.82735(2) 0.40923(2) 0.02623(8) Uani 1 1 d . . . . .
P3 P 0.67620(4) 0.91873(2) 0.33073(2) 0.02699(8) Uani 1 1 d . . . . .
Si1 Si 0.73536(4) 0.70178(2) 0.34509(2) 0.02146(8) Uani 1 1 d . . . . .
C1 C 0.80947(15) 0.71562(8) 0.26745(6) 0.0248(3) Uani 1 1 d . . . . .
C2 C 0.72305(17) 0.70497(9) 0.20546(7) 0.0288(3) Uani 1 1 d . . . . .
H2 H 0.624(3) 0.6893(12) 0.1999(11) 0.048(6) Uiso 1 1 d . . . . .
C3 C 0.77956(18) 0.71875(10) 0.14999(7) 0.0328(3) Uani 1 1 d . . . . .
H3 H 0.715(2) 0.7125(13) 0.1090(11) 0.050(6) Uiso 1 1 d . . . . .
C4 C 0.92576(19) 0.74183(10) 0.15511(7) 0.0358(3) Uani 1 1 d . . . . .
H4 H 0.965(2) 0.7524(13) 0.1157(10) 0.047(6) Uiso 1 1 d . . . . .
C5 C 1.0150(2) 0.75188(12) 0.21572(8) 0.0422(4) Uani 1 1 d . . . . .
H5 H 1.114(2) 0.7660(13) 0.2197(10) 0.050(6) Uiso 1 1 d . . . . .
C6 C 0.95684(18) 0.73941(11) 0.27093(7) 0.0352(3) Uani 1 1 d . . . . .
H6 H 1.019(2) 0.7450(13) 0.3129(11) 0.049(6) Uiso 1 1 d . . . . .
C7 C 0.59381(16) 0.61649(8) 0.32420(7) 0.0282(3) Uani 1 1 d . . . . .
C8 C 0.44986(19) 0.63199(11) 0.28930(8) 0.0376(3) Uani 1 1 d . . . . .
H8 H 0.421(2) 0.6842(13) 0.2758(11) 0.046(6) Uiso 1 1 d . . . . .
C9 C 0.3424(2) 0.57187(13) 0.27500(9) 0.0500(5) Uani 1 1 d . . . . .
H9 H 0.244(3) 0.5847(15) 0.2489(12) 0.068(7) Uiso 1 1 d . . . . .
C10 C 0.3775(3) 0.49451(13) 0.29581(9) 0.0542(5) Uani 1 1 d . . . . .
H10 H 0.307(3) 0.4531(15) 0.2876(11) 0.062(7) Uiso 1 1 d . . . . .
C11 C 0.5184(3) 0.47688(11) 0.32990(9) 0.0495(5) Uani 1 1 d . . . . .
H11 H 0.544(3) 0.4232(15) 0.3458(12) 0.062(7) Uiso 1 1 d . . . . .
C12 C 0.6254(2) 0.53725(9) 0.34369(8) 0.0353(3) Uani 1 1 d . . . . .
H12 H 0.715(2) 0.5256(12) 0.3675(10) 0.036(5) Uiso 1 1 d . . . . .
C13 C 0.89858(15) 0.65576(8) 0.40427(6) 0.0239(2) Uani 1 1 d . . . . .
C14 C 0.92204(15) 0.68344(8) 0.46821(7) 0.0234(2) Uani 1 1 d . . . . .
C15 C 1.03992(16) 0.65301(9) 0.51486(7) 0.0296(3) Uani 1 1 d . . . . .
H15 H 1.058(2) 0.6716(11) 0.5578(10) 0.032(5) Uiso 1 1 d . . . . .
C16 C 1.13424(17) 0.59522(10) 0.49751(8) 0.0349(3) Uani 1 1 d . . . . .
H16 H 1.218(2) 0.5757(13) 0.5313(10) 0.047(6) Uiso 1 1 d . . . . .
C17 C 1.11287(18) 0.56791(9) 0.43445(8) 0.0362(3) Uani 1 1 d . . . . .
H17 H 1.183(2) 0.5292(13) 0.4226(10) 0.047(5) Uiso 1 1 d . . . . .
C18 C 0.99610(17) 0.59781(9) 0.38820(8) 0.0313(3) Uani 1 1 d . . . . .
H18 H 0.983(2) 0.5790(12) 0.3448(10) 0.038(5) Uiso 1 1 d . . . . .
C19 C 0.89715(16) 0.82569(9) 0.54404(7) 0.0284(3) Uani 1 1 d . . . . .
H19 H 0.9505(19) 0.7897(11) 0.5774(9) 0.030(4) Uiso 1 1 d . . . . .
C20 C 1.00998(18) 0.87244(10) 0.51424(8) 0.0356(3) Uani 1 1 d . . . . .
H20A H 0.964(2) 0.9102(13) 0.4819(10) 0.044(5) Uiso 1 1 d . . . . .
H20B H 1.078(2) 0.9037(13) 0.5480(11) 0.052(6) Uiso 1 1 d . . . . .
H20C H 1.069(2) 0.8380(13) 0.4911(11) 0.048(6) Uiso 1 1 d . . . . .
C21 C 0.8011(2) 0.88283(11) 0.57505(9) 0.0402(4) Uani 1 1 d . . . . .
H21A H 0.726(2) 0.8554(14) 0.5965(10) 0.050(6) Uiso 1 1 d . . . . .
H21B H 0.862(2) 0.9135(14) 0.6101(11) 0.051(6) Uiso 1 1 d . . . . .
H21C H 0.750(2) 0.9201(13) 0.5432(11) 0.047(6) Uiso 1 1 d . . . . .
C22 C 0.68182(17) 0.69709(9) 0.53582(7) 0.0287(3) Uani 1 1 d . . . . .
H22 H 0.602(2) 0.7302(11) 0.5398(9) 0.032(4) Uiso 1 1 d . . . . .
C23 C 0.6221(2) 0.61961(10) 0.50085(8) 0.0357(3) Uani 1 1 d . . . . .
H23A H 0.570(2) 0.6300(12) 0.4559(10) 0.038(5) Uiso 1 1 d . . . . .
H23B H 0.702(2) 0.5850(13) 0.5018(10) 0.046(6) Uiso 1 1 d . . . . .
H23C H 0.552(2) 0.5925(12) 0.5248(10) 0.042(5) Uiso 1 1 d . . . . .
C24 C 0.7662(2) 0.67669(12) 0.60428(8) 0.0409(4) Uani 1 1 d . . . . .
H24A H 0.801(2) 0.7241(14) 0.6278(11) 0.049(6) Uiso 1 1 d . . . . .
H24B H 0.855(2) 0.6464(14) 0.6059(10) 0.049(6) Uiso 1 1 d . . . . .
H24C H 0.700(2) 0.6474(13) 0.6280(11) 0.052(6) Uiso 1 1 d . . . . .
C25 C 0.4075(2) 0.89654(12) 0.47235(11) 0.0452(4) Uani 1 1 d . . . . .
H25A H 0.461(3) 0.8762(16) 0.5134(13) 0.069(8) Uiso 1 1 d . . . . .
H25B H 0.302(3) 0.9008(15) 0.4716(12) 0.065(7) Uiso 1 1 d . . . . .
H25C H 0.444(2) 0.9484(14) 0.4641(11) 0.053(6) Uiso 1 1 d . . . . .
C26 C 0.30218(19) 0.86437(13) 0.34021(11) 0.0462(4) Uani 1 1 d . . . . .
H26A H 0.299(3) 0.8264(15) 0.3049(13) 0.061(7) Uiso 1 1 d . . . . .
H26B H 0.332(3) 0.9161(16) 0.3270(12) 0.067(7) Uiso 1 1 d . . . . .
H26C H 0.205(3) 0.8673(15) 0.3503(12) 0.066(7) Uiso 1 1 d . . . . .
C27 C 0.33438(18) 0.74023(10) 0.42783(9) 0.0369(3) Uani 1 1 d . . . . .
H27A H 0.342(3) 0.6996(14) 0.3970(12) 0.056(6) Uiso 1 1 d . . . . .
H27B H 0.376(2) 0.7194(14) 0.4711(11) 0.051(6) Uiso 1 1 d . . . . .
H27C H 0.233(2) 0.7559(12) 0.4262(10) 0.041(5) Uiso 1 1 d . . . . .
C28 C 0.5971(3) 0.90984(12) 0.24387(8) 0.0457(4) Uani 1 1 d . . . . .
H28A H 0.609(3) 0.9588(16) 0.2207(13) 0.068(7) Uiso 1 1 d . . . . .
H28B H 0.645(3) 0.8656(17) 0.2270(12) 0.070(7) Uiso 1 1 d . . . . .
H28C H 0.497(3) 0.8972(14) 0.2388(11) 0.053(6) Uiso 1 1 d . . . . .
C29 C 0.8632(2) 0.95413(11) 0.32720(10) 0.0409(4) Uani 1 1 d . . . . .
H29A H 0.859(3) 0.9991(15) 0.3032(11) 0.058(6) Uiso 1 1 d . . . . .
H29B H 0.921(3) 0.9617(15) 0.3691(13) 0.067(7) Uiso 1 1 d . . . . .
H29C H 0.917(2) 0.9144(13) 0.3089(10) 0.046(6) Uiso 1 1 d . . . . .
C30 C 0.5950(2) 1.01410(10) 0.34954(11) 0.0438(4) Uani 1 1 d . . . . .
H30A H 0.604(3) 1.0532(16) 0.3178(12) 0.066(7) Uiso 1 1 d . . . . .
H30B H 0.645(3) 1.0287(14) 0.3917(12) 0.055(6) Uiso 1 1 d . . . . .
H30C H 0.487(3) 1.0111(16) 0.3527(12) 0.070(7) Uiso 1 1 d . . . . .

loop_
_atom_site_aniso_label
_atom_site_aniso_U_11
_atom_site_aniso_U_22
_atom_site_aniso_U_33
_atom_site_aniso_U_23
_atom_site_aniso_U_13
_atom_site_aniso_U_12
Fe1 0.01970(10) 0.01955(10) 0.01946(10) 0.00054(6) 0.00344(7) -0.00132(6)
P1 0.02210(15) 0.02353(15) 0.01800(14) 0.00037(11) 0.00494(11) 0.00032(11)
P2 0.02001(16) 0.02606(16) 0.03249(18) -0.00097(13) 0.00490(13) -0.00104(12)
P3 0.03141(18) 0.02186(16) 0.02731(17) 0.00397(12) 0.00495(13) -0.00112(13)
Si1 0.02451(17) 0.02077(16) 0.01941(16) -0.00108(12) 0.00515(12) -0.00297(12)
C1 0.0297(7) 0.0228(6) 0.0226(6) -0.0010(5) 0.0069(5) -0.0014(5)
C2 0.0277(7) 0.0340(7) 0.0245(6) -0.0004(5) 0.0044(5) -0.0003(5)
C3 0.0387(8) 0.0382(8) 0.0206(6) -0.0007(6) 0.0037(6) 0.0003(6)
C4 0.0441(9) 0.0418(8) 0.0246(7) 0.0006(6) 0.0141(6) -0.0061(7)
C5 0.0370(8) 0.0603(11) 0.0314(8) -0.0017(7) 0.0119(6) -0.0169(8)
C6 0.0334(8) 0.0484(9) 0.0237(7) -0.0026(6) 0.0054(6) -0.0130(6)
C7 0.0352(7) 0.0275(7) 0.0236(6) -0.0049(5) 0.0098(5) -0.0095(5)
C8 0.0374(8) 0.0394(9) 0.0351(8) -0.0027(7) 0.0048(6) -0.0128(7)
C9 0.0449(10) 0.0601(12) 0.0420(9) -0.0058(8) 0.0017(8) -0.0247(9)
C10 0.0692(13) 0.0543(11) 0.0382(9) -0.0070(8) 0.0083(9) -0.0407(10)
C11 0.0776(14) 0.0333(9) 0.0385(9) -0.0029(7) 0.0136(9) -0.0245(9)
C12 0.0488(9) 0.0280(7) 0.0306(7) -0.0024(6) 0.0113(7) -0.0098(6)
C13 0.0270(6) 0.0212(6) 0.0244(6) 0.0013(5) 0.0075(5) -0.0006(5)
C14 0.0245(6) 0.0230(6) 0.0236(6) 0.0026(5) 0.0072(5) 0.0001(5)
C15 0.0284(7) 0.0333(7) 0.0266(7) 0.0049(6) 0.0044(5) 0.0027(5)
C16 0.0304(7) 0.0331(7) 0.0406(8) 0.0102(6) 0.0060(6) 0.0075(6)
C17 0.0368(8) 0.0278(7) 0.0468(9) 0.0047(6) 0.0152(7) 0.0090(6)
C18 0.0368(8) 0.0256(7) 0.0333(7) -0.0026(6) 0.0110(6) 0.0033(6)
C19 0.0282(7) 0.0323(7) 0.0231(6) -0.0034(5) 0.0012(5) -0.0001(5)
C20 0.0312(7) 0.0372(8) 0.0353(8) -0.0024(6) -0.0012(6) -0.0090(6)
C21 0.0429(9) 0.0423(9) 0.0343(8) -0.0152(7) 0.0048(7) 0.0023(7)
C22 0.0310(7) 0.0333(7) 0.0246(6) 0.0043(5) 0.0119(5) 0.0014(6)
C23 0.0408(8) 0.0318(8) 0.0377(8) 0.0053(6) 0.0157(7) -0.0037(6)
C24 0.0448(10) 0.0538(11) 0.0261(7) 0.0111(7) 0.0120(7) 0.0014(8)
C25 0.0322(8) 0.0453(10) 0.0621(12) -0.0184(9) 0.0187(8) -0.0018(7)
C26 0.0255(8) 0.0497(11) 0.0580(11) 0.0113(9) -0.0043(7) -0.0013(7)
C27 0.0270(7) 0.0363(8) 0.0491(10) 0.0012(7) 0.0121(7) -0.0053(6)
C28 0.0622(12) 0.0403(9) 0.0301(8) 0.0102(7) -0.0015(8) -0.0003(8)
C29 0.0422(9) 0.0373(9) 0.0457(10) 0.0109(7) 0.0149(8) -0.0081(7)
C30 0.0548(11) 0.0231(7) 0.0559(11) 0.0036(7) 0.0168(9) 0.0023(7)

loop_
_atom_type_symbol
_atom_type_description
_atom_type_scat_dispersion_real
_atom_type_scat_dispersion_imag
_atom_type_scat_source
C C 0.0148 0.0070 'International Tables Vol C Tables 4.2.6.8 and 6.1.1.4'
H H 0.0000 0.0000 'International Tables Vol C Tables 4.2.6.8 and 6.1.1.4'
Fe Fe -0.2786 2.5796 'International Tables Vol C Tables 4.2.6.8 and 6.1.1.4'
P P 0.2596 0.3354 'International Tables Vol C Tables 4.2.6.8 and 6.1.1.4'
Si Si 0.2148 0.2489 'International Tables Vol C Tables 4.2.6.8 and 6.1.1.4'

loop_
_geom_angle_atom_site_label_1
_geom_angle_atom_site_label_2
_geom_angle_atom_site_label_3
_geom_angle
_geom_angle_site_symmetry_1
_geom_angle_site_symmetry_3
_geom_angle_publ_flag
P1 Fe1 P2 102.230(15) . . ?
P1 Fe1 Si1 84.069(14) . . ?
P2 Fe1 Si1 119.123(15) . . ?
P3 Fe1 P1 143.562(16) . . ?
P3 Fe1 P2 99.308(15) . . ?
P3 Fe1 Si1 110.305(15) . . ?
C14 P1 Fe1 111.76(4) . . ?
C14 P1 C19 102.46(6) . . ?
C14 P1 C22 100.63(6) . . ?
C19 P1 Fe1 115.28(5) . . ?
C19 P1 C22 101.47(7) . . ?
C22 P1 Fe1 122.53(5) . . ?
C25 P2 Fe1 117.94(6) . . ?
C25 P2 C26 100.07(11) . . ?
C25 P2 C27 99.97(9) . . ?
C26 P2 Fe1 116.09(7) . . ?
C27 P2 Fe1 121.58(6) . . ?
C27 P2 C26 97.08(9) . . ?
C28 P3 Fe1 119.06(7) . . ?
C29 P3 Fe1 114.74(6) . . ?
C29 P3 C28 100.00(10) . . ?
C29 P3 C30 98.85(9) . . ?
C30 P3 Fe1 119.71(7) . . ?
C30 P3 C28 100.85(10) . . ?
C1 Si1 Fe1 116.80(4) . . ?
C1 Si1 C7 103.57(6) . . ?
C1 Si1 C13 103.92(6) . . ?
C7 Si1 Fe1 119.36(5) . . ?
C13 Si1 Fe1 106.59(4) . . ?
C13 Si1 C7 105.03(6) . . ?
C2 C1 Si1 123.54(11) . . ?
C2 C1 C6 116.65(13) . . ?
C6 C1 Si1 119.80(10) . . ?
C3 C2 C1 121.80(14) . . ?
C4 C3 C2 120.09(14) . . ?
C3 C4 C5 119.61(14) . . ?
C4 C5 C6 119.92(15) . . ?
C5 C6 C1 121.91(14) . . ?
C8 C7 Si1 120.54(11) . . ?
C12 C7 Si1 122.88(12) . . ?
C12 C7 C8 116.55(14) . . ?
C9 C8 C7 122.14(17) . . ?
C10 C9 C8 119.52(19) . . ?
C9 C10 C11 119.97(16) . . ?
C10 C11 C12 120.14(18) . . ?
C11 C12 C7 121.67(18) . . ?
C14 C13 Si1 116.47(10) . . ?
C14 C13 C18 118.43(13) . . ?
C18 C13 Si1 125.09(11) . . ?
C13 C14 P1 114.05(10) . . ?
C13 C14 C15 120.22(13) . . ?
C15 C14 P1 125.69(11) . . ?
C16 C15 C14 120.00(14) . . ?
C17 C16 C15 120.29(14) . . ?
C16 C17 C18 119.83(14) . . ?
C17 C18 C13 121.22(14) . . ?
C20 C19 P1 111.21(10) . . ?
C20 C19 C21 110.67(14) . . ?
C21 C19 P1 112.42(11) . . ?
C23 C22 P1 109.95(10) . . ?
C24 C22 P1 117.12(11) . . ?
C24 C22 C23 109.26(14) . . ?

loop_
_geom_bond_atom_site_label_1
_geom_bond_atom_site_label_2
_geom_bond_distance
_geom_bond_site_symmetry_2
_geom_bond_publ_flag
Fe1 P1 2.1943(4) . ?
Fe1 P2 2.2051(4) . ?
Fe1 P3 2.1745(4) . ?
Fe1 Si1 2.2816(4) . ?
P1 C14 1.8415(14) . ?
P1 C19 1.8654(14) . ?
P1 C22 1.8734(14) . ?
P2 C25 1.8275(18) . ?
P2 C26 1.8325(18) . ?
P2 C27 1.8315(16) . ?
P3 C28 1.8319(18) . ?
P3 C29 1.8284(18) . ?
P3 C30 1.8308(18) . ?
Si1 C1 1.9036(14) . ?
Si1 C7 1.9152(14) . ?
Si1 C13 1.9059(14) . ?
C1 C2 1.3950(19) . ?
C1 C6 1.396(2) . ?
C2 C3 1.387(2) . ?
C3 C4 1.378(2) . ?
C4 C5 1.380(2) . ?
C5 C6 1.386(2) . ?
C7 C8 1.400(2) . ?
C7 C12 1.395(2) . ?
C8 C9 1.395(2) . ?
C9 C10 1.378(3) . ?
C10 C11 1.378(3) . ?
C11 C12 1.394(2) . ?
C13 C14 1.3968(19) . ?
C13 C18 1.4021(19) . ?
C14 C15 1.4014(19) . ?
C15 C16 1.391(2) . ?
C16 C17 1.378(2) . ?
C17 C18 1.387(2) . ?
C19 C20 1.526(2) . ?
C19 C21 1.528(2) . ?
C22 C23 1.531(2) . ?
C22 C24 1.531(2) . ?
